data_2243136
loop_
_publ_author_name
'Qadir, Adnan M.'
'Kansiz, Sevgi'
'Dege, Necmi'
'Rosair, Georgina M.'
'Fritsky, Igor O.'

_publ_section_title
;
 Crystal structure and DFT study of a zinc xanthate complex
;
_journal_coeditor_code LH5921
_journal_issue 11
_journal_name_full 'Acta Crystallographica Section E'
_journal_page_first 1582
_journal_page_last 1585
_journal_paper_doi 10.1107/S2056989019013148
_journal_volume 75
_journal_year 2019
_chemical_formula_iupac '[Zn (C4 H7 O2 S2)2 (C6 H16 N2)], 0.5C3 H6 O'
_chemical_formula_moiety 'C14 H30 N2 O4 S4 Zn, 0.5(C3 H6 O)'
_chemical_formula_sum 'C15.5 H33 N2 O4.5 S4 Zn'
_chemical_formula_weight 513.05
_chemical_name_systematic
;
Bis(2-methoxyethyl
xanthato-\k<i>S</i>)(<i>N</i>,<i>N</i>,<i>N</i>',<i>N</i>'-\
tetramethylethylenediamine-\k^2^<i>N</i>,<i>N</i>')zinc(II)
acetone hemisolvate
;
_space_group_crystal_system monoclinic
_space_group_IT_number 14
_space_group_name_Hall '-P 2yn'
_space_group_name_H-M_alt 'P 1 21/n 1'
_symmetry_space_group_name_Hall '-P 2yn'
_symmetry_space_group_name_H-M 'P 1 21/n 1'
_atom_sites_solution_hydrogens geom
_audit_creation_method
;
Olex2 1.2
(compiled 2018.05.29 svn.r3508 for OlexSys, GUI svn.r5506)
;
_cell_angle_alpha 90
_cell_angle_beta 106.304(12)
_cell_angle_gamma 90
_cell_formula_units_Z 4
_cell_length_a 9.604(3)
_cell_length_b 22.785(6)
_cell_length_c 11.374(3)
_cell_measurement_reflns_used 8223
_cell_measurement_temperature 100.0(2)
_cell_measurement_theta_max 27.244
_cell_measurement_theta_min 2.382
_cell_volume 2388.8(12)
_computing_cell_refinement
;
SAINT (Bruker, 2009)
;
_computing_data_collection
;
<i>APEX2</i> (Bruker, 2009)
;
_computing_data_reduction
;
SAINT (Bruker, 2009)
;
_computing_molecular_graphics
;
<i>OLEX2</i> (Dolomanov <i>et al.</i>,  2009)
;
_computing_publication_material
;
<i>OLEX2</i> (Dolomanov <i>et al.</i>,  2009)
;
_computing_structure_refinement
;
SHELXL (Sheldrick, 2015b)
;
_computing_structure_solution
;
SHELXT (Sheldrick, 2015a)
;
_diffrn_ambient_temperature 100.0(2)
_diffrn_measured_fraction_theta_full 0.974
_diffrn_measured_fraction_theta_max 0.958
_diffrn_measurement_device_type 'Bruker APEXII CCD'
_diffrn_measurement_method '\f and \w scans'
_diffrn_radiation_type MoK\a
_diffrn_radiation_wavelength 0.71073
_diffrn_reflns_av_R_equivalents 0.0544
_diffrn_reflns_av_unetI/netI 0.0450
_diffrn_reflns_limit_h_max 12
_diffrn_reflns_limit_h_min -12
_diffrn_reflns_limit_k_max 29
_diffrn_reflns_limit_k_min -29
_diffrn_reflns_limit_l_max 14
_diffrn_reflns_limit_l_min -13
_diffrn_reflns_number 35197
_diffrn_reflns_theta_full 26.000
_diffrn_reflns_theta_max 27.536
_diffrn_reflns_theta_min 2.617
_diffrn_standards_number 0
_exptl_absorpt_coefficient_mu 1.396
_exptl_absorpt_correction_T_max 0.7456
_exptl_absorpt_correction_T_min 0.5944
_exptl_absorpt_correction_type multi-scan
_exptl_absorpt_process_details
;
(SADABS; Bruker, 2009)
;
_exptl_crystal_colour colourless
_exptl_crystal_density_diffrn 1.346
_exptl_crystal_description Plate
_exptl_crystal_F_000 1016
_exptl_crystal_size_max 0.56
_exptl_crystal_size_mid 0.52
_exptl_crystal_size_min 0.06
_refine_diff_density_max 0.407
_refine_diff_density_min -0.685
_refine_ls_extinction_method none
_refine_ls_goodness_of_fit_ref 1.063
_refine_ls_hydrogen_treatment constr
_refine_ls_matrix_type full
_refine_ls_number_parameters 299
_refine_ls_number_reflns 5276
_refine_ls_number_restraints 244
_refine_ls_restrained_S_all 1.044
_refine_ls_R_factor_all 0.0617
_refine_ls_R_factor_gt 0.0395
_refine_ls_shift/su_max 0.001
_refine_ls_shift/su_mean 0.000
_refine_ls_structure_factor_coef Fsqd
_refine_ls_weighting_details 'w=1/[\s^2^(Fo^2^)+(0.0570P)^2^] where P=(Fo^2^+2Fc^2^)/3'
_refine_ls_weighting_scheme calc
_refine_ls_wR_factor_gt 0.0984
_refine_ls_wR_factor_ref 0.1049
_reflns_number_gt 3870
_reflns_number_total 5276
_reflns_threshold_expression 'I > 2\s(I)'
_cod_data_source_file lh5921sup1.cif
_cod_data_source_block I
_cod_original_cell_volume 2389.0(12)
_cod_database_code 2243136
_shelx_space_group_comment
;
The symmetry employed for this shelxl refinement is uniquely defined
by the following loop, which should always be used as a source of
symmetry information in preference to the above space-group names.
They are only intended as comments.
;
_shelx_estimated_absorpt_t_min 0.509
_shelx_estimated_absorpt_t_max 0.921

loop_
_space_group_symop_operation_xyz
'x, y, z'
'-x+1/2, y+1/2, -z+1/2'
'-x, -y, -z'
'x-1/2, -y-1/2, z-1/2'

loop_
_atom_site_type_symbol
_atom_site_label
_atom_site_fract_x
_atom_site_fract_y
_atom_site_fract_z
_atom_site_U_iso_or_equiv
_atom_site_adp_type
_atom_site_calc_flag
_atom_site_occupancy
_atom_site_disorder_assembly
_atom_site_disorder_group
Zn Zn1 0.94679(3) 0.20615(2) 0.25390(3) 0.01743(10) Uani d 1 . .
S S1 0.77332(8) 0.16292(3) 0.09443(7) 0.02362(17) Uani d 1 . .
S S2 0.81448(9) 0.08333(3) -0.10110(7) 0.02709(19) Uani d 1 . .
S S3 1.11500(8) 0.15676(3) 0.40643(6) 0.02205(17) Uani d 1 . .
S S4 0.82433(9) 0.13279(3) 0.44905(8) 0.0312(2) Uani d 1 . .
N N1 1.0669(9) 0.2630(3) 0.1684(7) 0.0187(17) Uani d 0.538(6) A 1
N N2 0.8649(9) 0.2832(2) 0.3157(8) 0.0199(19) Uani d 0.538(6) A 1
C C1 1.0675(9) 0.2455(3) 0.0430(7) 0.0234(15) Uani d 0.538(6) A 1
H H1A 0.9674 0.2412 -0.0084 0.035 Uiso calc 0.538(6) A 1
H H1B 1.1167 0.2757 0.0081 0.035 Uiso calc 0.538(6) A 1
H H1C 1.1187 0.2081 0.0465 0.035 Uiso calc 0.538(6) A 1
C C2 1.2174(11) 0.2697(6) 0.2467(12) 0.022(2) Uani d 0.538(6) A 1
H H2A 1.2162 0.2813 0.3294 0.034 Uiso calc 0.538(6) A 1
H H2B 1.2689 0.2323 0.2505 0.034 Uiso calc 0.538(6) A 1
H H2C 1.2669 0.3000 0.2121 0.034 Uiso calc 0.538(6) A 1
C C3 0.9856(7) 0.3192(2) 0.1604(6) 0.0229(13) Uani d 0.538(6) A 1
H H3A 0.8955 0.3170 0.0919 0.027 Uiso calc 0.538(6) A 1
H H3B 1.0453 0.3517 0.1431 0.027 Uiso calc 0.538(6) A 1
C C4 0.9477(7) 0.3317(2) 0.2780(5) 0.0245(13) Uani d 0.538(6) A 1
H H4A 1.0384 0.3385 0.3442 0.029 Uiso calc 0.538(6) A 1
H H4B 0.8894 0.3681 0.2679 0.029 Uiso calc 0.538(6) A 1
C C5 0.7089(10) 0.2896(4) 0.2515(12) 0.022(2) Uani d 0.538(6) A 1
H H5A 0.6950 0.2885 0.1628 0.033 Uiso calc 0.538(6) A 1
H H5B 0.6548 0.2573 0.2750 0.033 Uiso calc 0.538(6) A 1
H H5C 0.6736 0.3271 0.2740 0.033 Uiso calc 0.538(6) A 1
C C6 0.883(2) 0.2849(6) 0.4502(9) 0.029(3) Uani d 0.538(6) A 1
H H6A 0.9861 0.2808 0.4943 0.044 Uiso calc 0.538(6) A 1
H H6B 0.8470 0.3225 0.4719 0.044 Uiso calc 0.538(6) A 1
H H6C 0.8282 0.2527 0.4729 0.044 Uiso calc 0.538(6) A 1
N N1A 1.0736(10) 0.2669(3) 0.1831(8) 0.019(2) Uani d 0.462(6) A 2
N N2A 0.8391(10) 0.2822(3) 0.2930(9) 0.020(2) Uani d 0.462(6) A 2
C C1A 1.0349(10) 0.2672(4) 0.0475(7) 0.0209(17) Uani d 0.462(6) A 2
H H1AA 0.9303 0.2736 0.0142 0.031 Uiso calc 0.462(6) A 2
H H1AB 1.0877 0.2988 0.0201 0.031 Uiso calc 0.462(6) A 2
H H1AC 1.0611 0.2294 0.0184 0.031 Uiso calc 0.462(6) A 2
C C2A 1.2323(12) 0.2571(7) 0.2278(15) 0.026(3) Uani d 0.462(6) A 2
H H2AA 1.2624 0.2566 0.3175 0.039 Uiso calc 0.462(6) A 2
H H2AB 1.2564 0.2194 0.1968 0.039 Uiso calc 0.462(6) A 2
H H2AC 1.2830 0.2888 0.1985 0.039 Uiso calc 0.462(6) A 2
C C3A 1.0409(7) 0.3254(3) 0.2283(8) 0.0261(15) Uani d 0.462(6) A 2
H H3AA 1.0678 0.3568 0.1787 0.031 Uiso calc 0.462(6) A 2
H H3AB 1.0991 0.3307 0.3145 0.031 Uiso calc 0.462(6) A 2
C C4A 0.8818(7) 0.3300(3) 0.2199(7) 0.0258(15) Uani d 0.462(6) A 2
H H4AA 0.8618 0.3687 0.2514 0.031 Uiso calc 0.462(6) A 2
H H4AB 0.8237 0.3269 0.1332 0.031 Uiso calc 0.462(6) A 2
C C5A 0.6793(11) 0.2766(5) 0.2581(15) 0.022(2) Uani d 0.462(6) A 2
H H5AA 0.6435 0.2671 0.1708 0.033 Uiso calc 0.462(6) A 2
H H5AB 0.6520 0.2452 0.3063 0.033 Uiso calc 0.462(6) A 2
H H5AC 0.6365 0.3137 0.2741 0.033 Uiso calc 0.462(6) A 2
C C6A 0.889(2) 0.2966(7) 0.4260(10) 0.023(3) Uani d 0.462(6) A 2
H H6AA 0.9949 0.3006 0.4516 0.035 Uiso calc 0.462(6) A 2
H H6AB 0.8448 0.3336 0.4409 0.035 Uiso calc 0.462(6) A 2
H H6AC 0.8603 0.2651 0.4731 0.035 Uiso calc 0.462(6) A 2
C C7 0.8778(3) 0.11821(10) 0.0299(3) 0.0221(6) Uani d 1 . .
O O8 1.0160(2) 0.11540(7) 0.09989(17) 0.0220(4) Uani d 1 . .
C C9 1.1153(3) 0.07649(11) 0.0618(3) 0.0262(7) Uani d 1 . .
H H9A 1.1345 0.0914 -0.0139 0.031 Uiso calc 1 . .
H H9B 1.0731 0.0367 0.0454 0.031 Uiso calc 1 . .
C C10 1.2527(3) 0.07470(11) 0.1641(3) 0.0246(6) Uani d 1 . .
H H10A 1.2301 0.0685 0.2429 0.030 Uiso calc 1 . .
H H10B 1.3139 0.0417 0.1514 0.030 Uiso calc 1 . .
O O11 1.3286(2) 0.12830(8) 0.1677(2) 0.0318(5) Uani d 1 . .
C C12 1.4621(3) 0.12837(14) 0.2611(3) 0.0380(8) Uani d 1 . .
H H12A 1.5113 0.1660 0.2607 0.057 Uiso calc 1 . .
H H12B 1.4437 0.1226 0.3408 0.057 Uiso calc 1 . .
H H12C 1.5237 0.0965 0.2463 0.057 Uiso calc 1 . .
C C13 1.0016(3) 0.12252(11) 0.4785(3) 0.0208(6) Uani d 1 . .
O O14 1.0774(2) 0.08476(8) 0.56361(18) 0.0248(4) Uani d 1 . .
C C15 1.0045(4) 0.05469(13) 0.6430(3) 0.0303(7) Uani d 1 . .
H H15A 0.9223 0.0311 0.5933 0.036 Uiso calc 1 . .
H H15B 0.9664 0.0836 0.6911 0.036 Uiso calc 1 . .
C C16 1.1136(4) 0.01571(12) 0.7265(3) 0.0330(8) Uani d 1 . .
H H16A 1.0658 -0.0086 0.7762 0.040 Uiso calc 1 . .
H H16B 1.1574 -0.0109 0.6779 0.040 Uiso calc 1 . .
O O17 1.2226(2) 0.05108(8) 0.80437(19) 0.0278(5) Uani d 1 . .
C C18 1.3393(4) 0.01777(13) 0.8787(3) 0.0378(8) Uani d 1 . .
H H18A 1.4112 0.0443 0.9305 0.057 Uiso calc 1 . .
H H18B 1.3026 -0.0089 0.9307 0.057 Uiso calc 1 . .
H H18C 1.3847 -0.0050 0.8264 0.057 Uiso calc 1 . .

loop_
_atom_site_aniso_label
_atom_site_aniso_U_11
_atom_site_aniso_U_22
_atom_site_aniso_U_33
_atom_site_aniso_U_12
_atom_site_aniso_U_13
_atom_site_aniso_U_23
Zn1 0.01874(19) 0.01410(15) 0.01842(19) 0.00001(12) 0.00353(13) -0.00176(11)
S1 0.0204(4) 0.0212(3) 0.0258(4) 0.0008(3) 0.0008(3) -0.0072(3)
S2 0.0331(5) 0.0199(3) 0.0239(4) -0.0004(3) 0.0008(3) -0.0061(3)
S3 0.0203(4) 0.0247(3) 0.0203(4) 0.0006(3) 0.0042(3) 0.0036(3)
S4 0.0221(4) 0.0326(4) 0.0391(5) -0.0011(3) 0.0089(4) -0.0034(3)
N1 0.019(3) 0.014(3) 0.024(3) 0.004(2) 0.006(3) 0.002(2)
N2 0.023(3) 0.016(2) 0.018(4) -0.002(2) 0.002(3) -0.003(2)
C1 0.029(4) 0.022(4) 0.023(3) 0.001(3) 0.012(3) -0.003(3)
C2 0.023(4) 0.022(5) 0.024(5) 0.001(3) 0.009(3) 0.001(3)
C3 0.027(3) 0.013(2) 0.029(3) 0.003(2) 0.009(2) 0.003(2)
C4 0.028(3) 0.016(2) 0.030(3) -0.002(2) 0.009(3) -0.005(2)
C5 0.019(4) 0.011(4) 0.034(4) -0.006(3) 0.006(3) -0.003(3)
C6 0.045(5) 0.028(5) 0.014(4) 0.002(4) 0.008(4) -0.008(4)
N1A 0.022(3) 0.016(3) 0.020(3) -0.001(3) 0.004(3) -0.001(3)
N2A 0.025(4) 0.016(3) 0.016(4) -0.002(2) 0.002(3) -0.009(2)
C1A 0.024(4) 0.024(4) 0.016(3) -0.001(3) 0.008(3) -0.005(3)
C2A 0.013(4) 0.033(7) 0.030(6) -0.004(4) 0.001(4) 0.002(4)
C3A 0.034(3) 0.015(2) 0.031(3) -0.002(2) 0.010(3) -0.005(2)
C4A 0.033(3) 0.017(2) 0.025(3) 0.005(3) 0.004(3) -0.002(2)
C5A 0.016(5) 0.013(5) 0.033(5) -0.004(3) 0.000(4) -0.006(3)
C6A 0.023(4) 0.033(6) 0.014(5) -0.001(4) 0.003(4) -0.005(4)
C7 0.0281(17) 0.0105(11) 0.0239(16) -0.0027(11) 0.0008(13) 0.0009(10)
O8 0.0218(11) 0.0173(9) 0.0240(11) 0.0031(7) 0.0019(9) -0.0058(7)
C9 0.0274(17) 0.0213(13) 0.0292(17) 0.0043(12) 0.0070(13) -0.0070(11)
C10 0.0270(17) 0.0133(12) 0.0343(18) 0.0000(11) 0.0097(13) -0.0023(11)
O11 0.0291(13) 0.0238(10) 0.0375(13) -0.0099(9) 0.0012(10) 0.0063(9)
C12 0.0253(19) 0.0333(17) 0.049(2) -0.0047(13) -0.0001(16) -0.0026(14)
C13 0.0247(16) 0.0187(12) 0.0174(15) -0.0010(11) 0.0033(12) -0.0016(10)
O14 0.0255(12) 0.0254(10) 0.0253(12) -0.0016(8) 0.0100(9) 0.0046(8)
C15 0.037(2) 0.0319(15) 0.0236(18) -0.0143(13) 0.0105(14) 0.0024(12)
C16 0.052(2) 0.0203(14) 0.0284(18) -0.0091(14) 0.0133(15) 0.0034(12)
O17 0.0337(13) 0.0198(9) 0.0277(12) 0.0002(8) 0.0051(10) 0.0041(8)
C18 0.044(2) 0.0318(16) 0.037(2) 0.0101(14) 0.0098(16) 0.0124(14)

loop_
_atom_type_symbol
_atom_type_description
_atom_type_scat_dispersion_real
_atom_type_scat_dispersion_imag
_atom_type_scat_source
C C 0.0033 0.0016 'International Tables Vol C Tables 4.2.6.8 and 6.1.1.4'
H H 0.0000 0.0000 'International Tables Vol C Tables 4.2.6.8 and 6.1.1.4'
N N 0.0061 0.0033 'International Tables Vol C Tables 4.2.6.8 and 6.1.1.4'
O O 0.0106 0.0060 'International Tables Vol C Tables 4.2.6.8 and 6.1.1.4'
S S 0.1246 0.1234 'International Tables Vol C Tables 4.2.6.8 and 6.1.1.4'
Zn Zn 0.2839 1.4301 'International Tables Vol C Tables 4.2.6.8 and 6.1.1.4'

loop_
_geom_angle_atom_site_label_1
_geom_angle_atom_site_label_2
_geom_angle_atom_site_label_3
_geom_angle
_geom_angle_publ_flag
S3 Zn1 S1 125.54(3) y
N1 Zn1 S1 105.2(2) y
N1 Zn1 S3 106.5(2) y
N2 Zn1 S1 111.1(2) ?
N2 Zn1 S3 113.7(2) ?
N2 Zn1 N1 86.9(2) y
N1A Zn1 S1 109.9(3) ?
N1A Zn1 S3 104.2(3) ?
N2A Zn1 S1 103.0(3) ?
N2A Zn1 S3 121.3(3) ?
N2A Zn1 N1A 85.1(3) ?
C7 S1 Zn1 101.98(10) ?
C13 S3 Zn1 100.13(10) ?
C1 N1 Zn1 115.0(5) ?
C1 N1 C3 108.4(5) ?
C2 N1 Zn1 110.4(8) ?
C2 N1 C1 109.9(7) ?
C2 N1 C3 110.8(7) ?
C3 N1 Zn1 102.0(4) ?
C4 N2 Zn1 103.9(4) ?
C5 N2 Zn1 109.6(7) ?
C5 N2 C4 109.5(6) ?
C5 N2 C6 108.4(9) ?
C6 N2 Zn1 114.5(7) ?
C6 N2 C4 110.9(7) ?
N1 C1 H1A 109.5 ?
N1 C1 H1B 109.5 ?
N1 C1 H1C 109.5 ?
H1A C1 H1B 109.5 ?
H1A C1 H1C 109.5 ?
H1B C1 H1C 109.5 ?
N1 C2 H2A 109.5 ?
N1 C2 H2B 109.5 ?
N1 C2 H2C 109.5 ?
H2A C2 H2B 109.5 ?
H2A C2 H2C 109.5 ?
H2B C2 H2C 109.5 ?
N1 C3 H3A 109.4 ?
N1 C3 H3B 109.4 ?
N1 C3 C4 111.1(5) ?
H3A C3 H3B 108.0 ?
C4 C3 H3A 109.4 ?
C4 C3 H3B 109.4 ?
N2 C4 C3 113.3(5) ?
N2 C4 H4A 108.9 ?
N2 C4 H4B 108.9 ?
C3 C4 H4A 108.9 ?
C3 C4 H4B 108.9 ?
H4A C4 H4B 107.7 ?
N2 C5 H5A 109.5 ?
N2 C5 H5B 109.5 ?
N2 C5 H5C 109.5 ?
H5A C5 H5B 109.5 ?
H5A C5 H5C 109.5 ?
H5B C5 H5C 109.5 ?
N2 C6 H6A 109.5 ?
N2 C6 H6B 109.5 ?
N2 C6 H6C 109.5 ?
H6A C6 H6B 109.5 ?
H6A C6 H6C 109.5 ?
H6B C6 H6C 109.5 ?
C1A N1A Zn1 113.0(6) ?
C1A N1A C3A 109.8(6) ?
C2A N1A Zn1 114.3(9) ?
C2A N1A C1A 106.9(8) ?
C2A N1A C3A 108.2(7) ?
C3A N1A Zn1 104.5(4) ?
C4A N2A Zn1 104.6(4) ?
C5A N2A Zn1 113.7(7) ?
C5A N2A C4A 109.8(7) ?
C5A N2A C6A 107.8(9) ?
C6A N2A Zn1 110.8(9) ?
C6A N2A C4A 110.1(8) ?
N1A C1A H1AA 109.5 ?
N1A C1A H1AB 109.5 ?
N1A C1A H1AC 109.5 ?
H1AA C1A H1AB 109.5 ?
H1AA C1A H1AC 109.5 ?
H1AB C1A H1AC 109.5 ?
N1A C2A H2AA 109.5 ?
N1A C2A H2AB 109.5 ?
N1A C2A H2AC 109.5 ?
H2AA C2A H2AB 109.5 ?
H2AA C2A H2AC 109.5 ?
H2AB C2A H2AC 109.5 ?
N1A C3A H3AA 109.6 ?
N1A C3A H3AB 109.6 ?
N1A C3A C4A 110.4(6) ?
H3AA C3A H3AB 108.1 ?
C4A C3A H3AA 109.6 ?
C4A C3A H3AB 109.6 ?
N2A C4A C3A 110.2(6) ?
N2A C4A H4AA 109.6 ?
N2A C4A H4AB 109.6 ?
C3A C4A H4AA 109.6 ?
C3A C4A H4AB 109.6 ?
H4AA C4A H4AB 108.1 ?
N2A C5A H5AA 109.5 ?
N2A C5A H5AB 109.5 ?
N2A C5A H5AC 109.5 ?
H5AA C5A H5AB 109.5 ?
H5AA C5A H5AC 109.5 ?
H5AB C5A H5AC 109.5 ?
N2A C6A H6AA 109.5 ?
N2A C6A H6AB 109.5 ?
N2A C6A H6AC 109.5 ?
H6AA C6A H6AB 109.5 ?
H6AA C6A H6AC 109.5 ?
H6AB C6A H6AC 109.5 ?
S2 C7 S1 123.82(18) ?
O8 C7 S1 111.76(19) ?
O8 C7 S2 124.4(2) ?
C7 O8 C9 118.3(2) ?
O8 C9 H9A 110.3 ?
O8 C9 H9B 110.3 ?
O8 C9 C10 107.1(2) ?
H9A C9 H9B 108.5 ?
C10 C9 H9A 110.3 ?
C10 C9 H9B 110.3 ?
C9 C10 H10A 109.8 ?
C9 C10 H10B 109.8 ?
H10A C10 H10B 108.2 ?
O11 C10 C9 109.5(2) ?
O11 C10 H10A 109.8 ?
O11 C10 H10B 109.8 ?
C12 O11 C10 111.9(2) ?
O11 C12 H12A 109.5 ?
O11 C12 H12B 109.5 ?
O11 C12 H12C 109.5 ?
H12A C12 H12B 109.5 ?
H12A C12 H12C 109.5 ?
H12B C12 H12C 109.5 ?
S4 C13 S3 126.24(16) ?
O14 C13 S3 110.2(2) ?
O14 C13 S4 123.6(2) ?
C13 O14 C15 119.2(2) ?
O14 C15 H15A 110.2 ?
O14 C15 H15B 110.2 ?
O14 C15 C16 107.5(3) ?
H15A C15 H15B 108.5 ?
C16 C15 H15A 110.2 ?
C16 C15 H15B 110.2 ?
C15 C16 H16A 109.9 ?
C15 C16 H16B 109.9 ?
H16A C16 H16B 108.3 ?
O17 C16 C15 108.8(2) ?
O17 C16 H16A 109.9 ?
O17 C16 H16B 109.9 ?
C16 O17 C18 112.9(2) ?
O17 C18 H18A 109.5 ?
O17 C18 H18B 109.5 ?
O17 C18 H18C 109.5 ?
H18A C18 H18B 109.5 ?
H18A C18 H18C 109.5 ?
H18B C18 H18C 109.5 ?

loop_
_geom_bond_atom_site_label_1
_geom_bond_atom_site_label_2
_geom_bond_distance
_geom_bond_publ_flag
Zn1 S1 2.3107(9) y
Zn1 S3 2.3050(9) y
Zn1 N1 2.141(5) y
Zn1 N2 2.123(5) y
Zn1 N1A 2.144(6) ?
Zn1 N2A 2.128(6) ?
S1 C7 1.731(3) y
S2 C7 1.647(3) y
S3 C13 1.723(3) y
S4 C13 1.657(3) y
N1 C1 1.482(6) ?
N1 C2 1.477(7) ?
N1 C3 1.489(6) ?
N2 C4 1.492(6) ?
N2 C5 1.478(7) ?
N2 C6 1.491(7) ?
C1 H1A 0.9800 ?
C1 H1B 0.9800 ?
C1 H1C 0.9800 ?
C2 H2A 0.9800 ?
C2 H2B 0.9800 ?
C2 H2C 0.9800 ?
C3 H3A 0.9900 ?
C3 H3B 0.9900 ?
C3 C4 1.509(6) ?
C4 H4A 0.9900 ?
C4 H4B 0.9900 ?
C5 H5A 0.9800 ?
C5 H5B 0.9800 ?
C5 H5C 0.9800 ?
C6 H6A 0.9800 ?
C6 H6B 0.9800 ?
C6 H6C 0.9800 ?
N1A C1A 1.482(7) ?
N1A C2A 1.482(7) ?
N1A C3A 1.494(7) ?
N2A C4A 1.496(7) ?
N2A C5A 1.479(7) ?
N2A C6A 1.490(7) ?
C1A H1AA 0.9800 ?
C1A H1AB 0.9800 ?
C1A H1AC 0.9800 ?
C2A H2AA 0.9800 ?
C2A H2AB 0.9800 ?
C2A H2AC 0.9800 ?
C3A H3AA 0.9900 ?
C3A H3AB 0.9900 ?
C3A C4A 1.508(7) ?
C4A H4AA 0.9900 ?
C4A H4AB 0.9900 ?
C5A H5AA 0.9800 ?
C5A H5AB 0.9800 ?
C5A H5AC 0.9800 ?
C6A H6AA 0.9800 ?
C6A H6AB 0.9800 ?
C6A H6AC 0.9800 ?
C7 O8 1.344(3) ?
O8 C9 1.454(3) ?
C9 H9A 0.9900 ?
C9 H9B 0.9900 ?
C9 C10 1.495(4) ?
C10 H10A 0.9900 ?
C10 H10B 0.9900 ?
C10 O11 1.417(3) ?
O11 C12 1.417(4) ?
C12 H12A 0.9800 ?
C12 H12B 0.9800 ?
C12 H12C 0.9800 ?
C13 O14 1.346(3) ?
O14 C15 1.459(3) ?
C15 H15A 0.9900 ?
C15 H15B 0.9900 ?
C15 C16 1.494(4) ?
C16 H16A 0.9900 ?
C16 H16B 0.9900 ?
C16 O17 1.418(4) ?
O17 C18 1.420(4) ?
C18 H18A 0.9800 ?
C18 H18B 0.9800 ?
C18 H18C 0.9800 ?

loop_
_geom_hbond_atom_site_label_D
_geom_hbond_atom_site_label_H
_geom_hbond_atom_site_label_A
_geom_hbond_site_symmetry_A
_geom_hbond_distance_DH
_geom_hbond_distance_HA
_geom_hbond_distance_DA
_geom_hbond_angle_DHA
C1 H1C O8 . 0.98 2.48 3.103(7) 121.4
C2A H2AB O11 . 0.98 2.24 3.207(13) 168.0
C5A H5AA S1 . 0.98 2.92 3.454(16) 115.0
C6 H6C S4 . 0.98 2.74 3.512(13) 135.5
C6 H6B O11 4_566 0.98 2.54 3.321(13) 136.2
C3A H3AB S2 4_666 0.99 2.81 3.483(7) 125.4
C6A H6AA S1 4_666 0.98 2.84 3.764(16) 158.4
C4A H4AA O17 4_565 0.99 2.44 3.380(6) 158.8
C4A H4AB S3 4_565 0.99 2.81 3.774(8) 164.1
C9 H9A O17 1_554 0.99 2.61 3.415(4) 138.4
C9 H9B S2 3_755 0.99 2.94 3.708(3) 134.8
C18 H18B S2 3_756 0.98 3.02 3.998(3) 175.7

loop_
_geom_torsion_atom_site_label_1
_geom_torsion_atom_site_label_2
_geom_torsion_atom_site_label_3
_geom_torsion_atom_site_label_4
_geom_torsion
Zn1 S1 C7 S2 -170.71(15)
Zn1 S1 C7 O8 9.49(19)
Zn1 S3 C13 S4 -6.90(19)
Zn1 S3 C13 O14 172.51(16)
Zn1 N1 C3 C4 43.8(6)
Zn1 N2 C4 C3 32.9(7)
Zn1 N1A C3A C4A -40.5(8)
Zn1 N2A C4A C3A -42.1(8)
S1 C7 O8 C9 176.11(18)
S2 C7 O8 C9 -3.7(3)
S3 C13 O14 C15 174.79(18)
S4 C13 O14 C15 -5.8(3)
N1 C3 C4 N2 -55.6(8)
C1 N1 C3 C4 165.5(6)
C2 N1 C3 C4 -73.8(9)
C5 N2 C4 C3 -84.1(8)
C6 N2 C4 C3 156.4(9)
N1A C3A C4A N2A 58.4(9)
C1A N1A C3A C4A 81.0(8)
C2A N1A C3A C4A -162.6(10)
C5A N2A C4A C3A -164.5(9)
C6A N2A C4A C3A 77.0(10)
C7 O8 C9 C10 -171.4(2)
O8 C9 C10 O11 -73.4(3)
C9 C10 O11 C12 -178.4(2)
C13 O14 C15 C16 179.5(2)
O14 C15 C16 O17 65.4(3)
C15 C16 O17 C18 -173.9(3)

_cod_database_fobs_code 2243136
